data_2011580
loop_
_publ_author_name
'Batten, Stuart R.'
'Harris, Alexander R.'
'Murray, Keith S.'

_publ_section_title
;
 Phase change in tetraphenylphosphonium perchlorate
;
_journal_issue 11
_journal_name_full 'Acta Crystallographica Section C'
_journal_page_first 1394
_journal_page_last 1395
_journal_paper_doi 10.1107/S0108270100011562
_journal_volume 56
_journal_year 2000
_chemical_formula_moiety 'C24 H20 P +, Cl O4 -'
_chemical_formula_sum 'C24 H20 Cl O4 P'
_chemical_formula_weight 438.82
_chemical_name_common
;
  Tetraphenylphosphonium perchlorate
;
_chemical_name_systematic
;
  Tetraphenylphosphonium perchlorate
;
_space_group_IT_number 82
_symmetry_cell_setting tetragonal
_symmetry_space_group_name_Hall 'I -4'
_symmetry_space_group_name_H-M 'I -4'
_cell_angle_alpha 90.00
_cell_angle_beta 90.00
_cell_angle_gamma 90.00
_cell_formula_units_Z 8
_cell_length_a 17.0481(4)
_cell_length_b 17.0481(4)
_cell_length_c 13.7568(3)
_cell_measurement_reflns_used 11973
_cell_measurement_temperature 123(2)
_cell_measurement_theta_max 30.50
_cell_measurement_theta_min 1.69
_cell_volume 3998.24(16)
_computing_cell_refinement 'DENZO-SMN (Otwinowski & Minor, 1997)'
_computing_data_collection 'COLLECT (Hooft, 1998)'
_computing_data_reduction DENZO-SMN
_computing_molecular_graphics 'ORTEP-III (Burnett & Johnson, 1996)'
_computing_publication_material SHELXL97
_computing_structure_refinement 'SHELXL97 (Sheldrick, 1997)'
_computing_structure_solution 'SHELXS97 (Sheldrick, 1997)'
_diffrn_ambient_temperature 123(2)
_diffrn_detector_area_resol_mean 9
_diffrn_measured_fraction_theta_full .993
_diffrn_measured_fraction_theta_max .990
_diffrn_measurement_device_type 'Nonius KappaCCD diffractometer'
_diffrn_measurement_method '\f and \w scans'
_diffrn_radiation_monochromator graphite
_diffrn_radiation_source 'fine-focus sealed tube'
_diffrn_radiation_type MoK\a
_diffrn_radiation_wavelength .71073
_diffrn_reflns_av_R_equivalents .0260
_diffrn_reflns_av_sigmaI/netI .0402
_diffrn_reflns_limit_h_max 17
_diffrn_reflns_limit_h_min -24
_diffrn_reflns_limit_k_max 24
_diffrn_reflns_limit_k_min -20
_diffrn_reflns_limit_l_max 13
_diffrn_reflns_limit_l_min -18
_diffrn_reflns_number 11969
_diffrn_reflns_theta_full 30.00
_diffrn_reflns_theta_max 30.50
_diffrn_reflns_theta_min 1.69
_exptl_absorpt_coefficient_mu .301
_exptl_absorpt_correction_T_max .9542
_exptl_absorpt_correction_T_min .9134
_exptl_absorpt_correction_type integration
_exptl_absorpt_process_details '(XPREP; Siemens, 1994)'
_exptl_crystal_colour colourless
_exptl_crystal_density_diffrn 1.458
_exptl_crystal_density_meas ?
_exptl_crystal_density_method 'not measured'
_exptl_crystal_description block
_exptl_crystal_F_000 1824
_exptl_crystal_size_max .40
_exptl_crystal_size_mid .28
_exptl_crystal_size_min .15
_refine_diff_density_max .266
_refine_diff_density_min -.355
_refine_ls_abs_structure_details 'Flack (1983), 2804 Friedel pairs'
_refine_ls_abs_structure_Flack .03(5)
_refine_ls_extinction_method none
_refine_ls_goodness_of_fit_ref 1.052
_refine_ls_hydrogen_treatment constr
_refine_ls_matrix_type full
_refine_ls_number_parameters 279
_refine_ls_number_reflns 5981
_refine_ls_number_restraints 0
_refine_ls_restrained_S_all 1.052
_refine_ls_R_factor_all .0495
_refine_ls_R_factor_gt .0381
_refine_ls_shift/su_max .001
_refine_ls_shift/su_mean .000
_refine_ls_structure_factor_coef Fsqd
_refine_ls_weighting_details 'calc w = 1/[\s^2^(Fo^2^)+(0.0486P)^2^+1.5872P] where P=(Fo^2^+2Fc^2^)/3'
_refine_ls_weighting_scheme calc
_refine_ls_wR_factor_ref .1037
_reflns_number_gt 5030
_reflns_number_total 5981
_reflns_threshold_expression I>2\s(I)
_cod_data_source_file ta1294.cif
_cod_data_source_block I
_cod_depositor_comments
;
The following automatic conversions were performed:
'_symmetry_cell_setting' value 'Tetragonal' changed to 'tetragonal'
according to '/home/saulius/struct/CIF-dictionaries/cif_core.dic'
dictionary named 'cif_core.dic' version 2.4.1 from 2010-06-29.

Automatic conversion script
Id: cif_fix_enum 1527 2010-12-29 10:47:43Z saulius 

The following automatic conversions were performed:

'_symmetry_cell_setting' value 'Tetragonal' changed to 'tetragonal'
according to /home/saulius/struct/CIF-dictionaries/cif_core.dic
dictionary named 'cif_core.dic' version 2.4.1 from 2010-06-29.

Automatic conversion script
Id: cif_fix_values 1715 2011-07-08 13:25:40Z adriana 

The following automatic conversions were performed:

'_exptl_crystal_density_meas' value 'not measured' was changed to '?'
- the value is perceived as not measured.

Automatic conversion script
Id: cif_fix_values 3008 2015-01-20 13:52:24Z robertas 
;
_cod_database_code 2011580
_cod_database_fobs_code 2011580

loop_
_symmetry_equiv_pos_as_xyz
'x, y, z'
'-x, -y, z'
'y, -x, -z'
'-y, x, -z'
'x+1/2, y+1/2, z+1/2'
'-x+1/2, -y+1/2, z+1/2'
'y+1/2, -x+1/2, -z+1/2'
'-y+1/2, x+1/2, -z+1/2'

loop_
_atom_site_label
_atom_site_fract_x
_atom_site_fract_y
_atom_site_fract_z
_atom_site_U_iso_or_equiv
_atom_site_adp_type
_atom_site_calc_flag
_atom_site_refinement_flags
_atom_site_occupancy
_atom_site_disorder_assembly
_atom_site_disorder_group
_atom_site_type_symbol
Cl1 .5000 .5000 .0000 .02392(17) Uani d S 1 . . Cl
O1 .43107(12) .49866(10) -.05823(14) .0683(6) Uani d . 1 . . O
Cl2 .5000 .0000 .2500 .02114(16) Uani d S 1 . . Cl
O2 .45890(9) .05492(9) .18958(13) .0472(4) Uani d . 1 . . O
Cl3 .5000 .5000 .5000 .01817(15) Uani d S 1 . . Cl
O3 .55610(12) .53822(12) .55890(17) .0776(8) Uani d . 1 . . O
Cl4 1.0000 .5000 .2500 .02563(17) Uani d S 1 . . Cl
O41 1.0371(4) .4925(6) .1677(4) .163(4) Uani d P .50 . . O
O42 1.0847(3) .4969(4) .2330(4) .0969(17) Uani d P .50 . . O
P1 1.25774(2) .74761(4) .87594(2) .01245(9) Uani d . 1 . . P
C1 1.27460(8) .83300(8) .94939(11) .0144(3) Uani d . 1 . . C
C2 1.34319(9) .87823(9) .94194(12) .0186(3) Uani d . 1 . . C
H2A 1.3819 .8659 .8947 .022 Uiso calc R 1 . . H
C3 1.35378(10) .94126(9) 1.00454(14) .0233(3) Uani d . 1 . . C
H3A 1.4006 .9713 1.0011 .028 Uiso calc R 1 . . H
C4 1.29655(11) .96079(9) 1.07217(13) .0237(3) Uani d . 1 . . C
H4A 1.3045 1.0038 1.1150 .028 Uiso calc R 1 . . H
C5 1.22744(11) .91719(9) 1.07712(13) .0231(3) Uani d . 1 . . C
H5A 1.1875 .9318 1.1217 .028 Uiso calc R 1 . . H
C6 1.21680(10) .85277(9) 1.01740(11) .0188(3) Uani d . 1 . . C
H6A 1.1705 .8221 1.0225 .023 Uiso calc R 1 . . H
C7 1.24378(8) .66584(8) .95617(10) .0140(3) Uani d . 1 . . C
C8 1.30483(9) .64715(9) 1.02079(11) .0196(3) Uani d . 1 . . C
H8A 1.3519 .6770 1.0207 .024 Uiso calc R 1 . . H
C9 1.29602(10) .58498(9) 1.08456(13) .0232(3) Uani d . 1 . . C
H9A 1.3376 .5711 1.1272 .028 Uiso calc R 1 . . H
C10 1.22610(10) .54285(9) 1.08615(13) .0217(3) Uani d . 1 . . C
H10A 1.2195 .5013 1.1314 .026 Uiso calc R 1 . . H
C11 1.16589(9) .56112(9) 1.02194(13) .0206(3) Uani d . 1 . . C
H11A 1.1186 .5317 1.0230 .025 Uiso calc R 1 . . H
C12 1.17474(8) .62224(9) .95625(12) .0168(3) Uani d . 1 . . C
H12A 1.1340 .6343 .9116 .020 Uiso calc R 1 . . H
C13 1.33910(8) .72979(10) .79592(11) .0161(3) Uani d . 1 . . C
C14 1.35693(9) .78723(11) .72696(11) .0234(3) Uani d . 1 . . C
H14A 1.3275 .8345 .7248 .028 Uiso calc R 1 . . H
C15 1.41761(10) .77507(14) .66181(13) .0320(4) Uani d . 1 . . C
H15A 1.4310 .8148 .6163 .038 Uiso calc R 1 . . H
C16 1.45880(10) .70495(13) .66306(13) .0293(4) Uani d . 1 . . C
H16A 1.4992 .6962 .6168 .035 Uiso calc R 1 . . H
C17 1.44170(9) .64768(11) .73101(13) .0259(4) Uani d . 1 . . C
H17A 1.4705 .6000 .7314 .031 Uiso calc R 1 . . H
C18 1.38207(9) .65989(10) .79912(12) .0193(3) Uani d . 1 . . C
H18A 1.3709 .6213 .8469 .023 Uiso calc R 1 . . H
C19 1.17206(8) .76092(9) .80204(10) .0132(3) Uani d . 1 . . C
C20 1.12613(8) .82850(9) .80668(12) .0164(3) Uani d . 1 . . C
H20A 1.1392 .8692 .8509 .020 Uiso calc R 1 . . H
C21 1.06126(9) .83598(10) .74637(13) .0194(3) Uani d . 1 . . C
H21A 1.0302 .8822 .7490 .023 Uiso calc R 1 . . H
C22 1.04162(9) .77626(10) .68230(12) .0199(3) Uani d . 1 . . C
H22A .9975 .7820 .6406 .024 Uiso calc R 1 . . H
C23 1.08635(9) .70787(10) .67890(12) .0201(3) Uani d . 1 . . C
H23A 1.0718 .6664 .6364 .024 Uiso calc R 1 . . H
C24 1.15208(9) .70031(10) .73751(11) .0176(3) Uani d . 1 . . C
H24A 1.1834 .6543 .7340 .021 Uiso calc R 1 . . H

loop_
_atom_site_aniso_label
_atom_site_aniso_U_11
_atom_site_aniso_U_22
_atom_site_aniso_U_33
_atom_site_aniso_U_12
_atom_site_aniso_U_13
_atom_site_aniso_U_23
Cl1 .0263(2) .0263(2) .0192(4) .000 .000 .000
O1 .0846(13) .0463(10) .0739(12) .0161(10) -.0578(11) -.0097(9)
Cl2 .0167(2) .0167(2) .0300(4) .000 .000 .000
O2 .0343(8) .0466(9) .0608(10) .0028(7) -.0134(7) .0233(8)
Cl3 .0179(2) .0179(2) .0188(3) .000 .000 .000
O3 .0713(14) .0720(13) .0893(16) .0022(10) -.0469(12) -.0368(12)
Cl4 .0285(3) .0285(3) .0199(4) .000 .000 .000
O41 .191(10) .196(7) .103(4) .038(9) .123(5) -.003(7)
O42 .044(2) .152(5) .094(4) .024(3) .023(2) -.015(4)
P1 .01132(16) .01236(18) .0137(2) -.00024(14) .00027(13) .00016(12)
C1 .0157(6) .0112(6) .0164(7) -.0011(5) -.0020(5) .0007(5)
C2 .0148(7) .0151(7) .0260(8) -.0009(5) -.0007(6) .0007(6)
C3 .0221(8) .0151(7) .0328(9) -.0036(5) -.0059(7) .0003(6)
C4 .0344(9) .0139(7) .0228(8) -.0019(6) -.0062(7) -.0023(6)
C5 .0331(9) .0183(7) .0178(8) -.0011(6) .0025(7) -.0012(6)
C6 .0226(8) .0162(7) .0176(7) -.0037(6) .0043(6) -.0012(6)
C7 .0154(6) .0116(6) .0151(6) -.0006(5) -.0011(5) .0012(5)
C8 .0202(7) .0177(7) .0210(8) -.0048(5) -.0066(6) .0030(6)
C9 .0283(9) .0208(7) .0205(8) -.0021(6) -.0097(6) .0042(6)
C10 .0274(8) .0162(7) .0214(8) -.0015(6) .0011(6) .0058(6)
C11 .0169(7) .0163(7) .0286(9) -.0014(5) .0007(6) .0046(6)
C12 .0134(6) .0156(7) .0213(7) -.0006(5) .0002(5) .0004(6)
C13 .0117(6) .0209(7) .0158(7) .0003(5) .0004(5) -.0007(6)
C14 .0170(7) .0335(9) .0198(8) .0047(6) .0035(6) .0094(7)
C15 .0191(8) .0560(13) .0209(8) .0038(8) .0021(6) .0120(8)
C16 .0161(7) .0529(12) .0190(8) .0024(7) .0032(6) -.0056(8)
C17 .0155(7) .0302(9) .0321(10) .0018(6) .0011(6) -.0113(7)
C18 .0156(6) .0181(7) .0244(8) -.0002(5) .0014(6) -.0054(6)
C19 .0105(6) .0153(7) .0136(6) -.0006(5) .0009(5) .0006(5)
C20 .0156(6) .0149(7) .0187(7) .0007(5) -.0008(6) .0000(5)
C21 .0153(7) .0191(7) .0239(8) .0018(5) -.0022(6) .0015(6)
C22 .0156(7) .0268(8) .0174(7) -.0017(6) -.0015(6) .0039(6)
C23 .0197(7) .0244(8) .0161(7) -.0028(6) -.0028(6) -.0031(6)
C24 .0180(7) .0177(7) .0172(7) .0021(5) .0002(6) -.0035(6)

loop_
_atom_type_symbol
_atom_type_description
_atom_type_scat_dispersion_real
_atom_type_scat_dispersion_imag
_atom_type_scat_source
C C .0033 .0016 'International Tables Vol C Tables 4.2.6.8 and 6.1.1.4'
H H .0000 .0000 'International Tables Vol C Tables 4.2.6.8 and 6.1.1.4'
O O .0106 .0060 'International Tables Vol C Tables 4.2.6.8 and 6.1.1.4'
P P .1023 .0942 'International Tables Vol C Tables 4.2.6.8 and 6.1.1.4'
Cl Cl .1484 .1585 'International Tables Vol C Tables 4.2.6.8 and 6.1.1.4'

loop_
_geom_angle_atom_site_label_1
_geom_angle_atom_site_label_2
_geom_angle_atom_site_label_3
_geom_angle_site_symmetry_1
_geom_angle_site_symmetry_3
_geom_angle
_geom_angle_publ_flag
O1 Cl1 O1 2_665 4_655 108.49(9) no
O1 Cl1 O1 2_665 3_565 108.49(9) no
O1 Cl1 O1 4_655 3_565 111.45(19) no
O1 Cl1 O1 2_665 . 111.45(19) no
O1 Cl1 O1 4_655 . 108.49(9) no
O1 Cl1 O1 3_565 . 108.49(9) no
O2 Cl2 O2 7 2_655 109.61(8) no
O2 Cl2 O2 7 8_545 109.19(15) no
O2 Cl2 O2 2_655 8_545 109.61(8) no
O2 Cl2 O2 7 . 109.61(8) no
O2 Cl2 O2 2_655 . 109.19(15) no
O2 Cl2 O2 8_545 . 109.61(8) no
O3 Cl3 O3 3_566 2_665 109.20(11) no
O3 Cl3 O3 3_566 . 109.21(11) no
O3 Cl3 O3 2_665 . 110.0(2) no
O3 Cl3 O3 3_566 4_656 110.0(2) no
O3 Cl3 O3 2_665 4_656 109.20(11) no
O3 Cl3 O3 . 4_656 109.21(11) no
O41 Cl4 O41 8_645 7_565 59.3(7) no
O41 Cl4 O41 8_645 . 139.0(5) no
O41 Cl4 O41 7_565 . 139.0(5) no
O41 Cl4 O41 8_645 2_765 139.0(5) no
O41 Cl4 O41 7_565 2_765 139.0(5) no
O41 Cl4 O41 . 2_765 59.3(7) no
O41 Cl4 O42 8_645 8_645 51.6(3) no
O41 Cl4 O42 7_565 8_645 110.1(5) no
O41 Cl4 O42 . 8_645 102.6(5) no
O41 Cl4 O42 2_765 8_645 93.4(5) no
O41 Cl4 O42 8_645 7_565 110.1(5) no
O41 Cl4 O42 7_565 7_565 51.6(3) no
O41 Cl4 O42 . 7_565 93.4(5) no
O41 Cl4 O42 2_765 7_565 102.6(5) no
O42 Cl4 O42 8_645 7_565 161.6(4) no
O41 Cl4 O42 8_645 2_765 102.6(5) no
O41 Cl4 O42 7_565 2_765 93.4(5) no
O41 Cl4 O42 . 2_765 110.1(5) no
O41 Cl4 O42 2_765 2_765 51.6(4) no
O42 Cl4 O42 8_645 2_765 91.47(7) no
O42 Cl4 O42 7_565 2_765 91.47(7) no
O41 Cl4 O42 8_645 . 93.4(5) no
O41 Cl4 O42 7_565 . 102.6(5) no
O41 Cl4 O42 . . 51.6(3) no
O41 Cl4 O42 2_765 . 110.1(5) no
O42 Cl4 O42 8_645 . 91.47(7) no
O42 Cl4 O42 7_565 . 91.47(7) no
O42 Cl4 O42 2_765 . 161.6(4) no
O42 O41 O41 . 2_765 130.1(4) no
O42 O41 Cl4 . . 71.0(4) no
O41 O41 Cl4 2_765 . 60.3(4) no
O41 O42 Cl4 . . 57.4(3) no
C7 P1 C19 . . 109.81(6) yes
C7 P1 C1 . . 107.76(7) yes
C19 P1 C1 . . 110.29(6) yes
C7 P1 C13 . . 110.36(7) yes
C19 P1 C13 . . 107.63(7) yes
C1 P1 C13 . . 111.00(7) yes
C6 C1 C2 . . 120.17(14) no
C6 C1 P1 . . 117.31(11) no
C2 C1 P1 . . 122.51(11) no
C3 C2 C1 . . 119.20(14) no
C4 C3 C2 . . 120.63(14) no
C3 C4 C5 . . 119.90(14) no
C6 C5 C4 . . 120.32(16) no
C5 C6 C1 . . 119.72(14) no
C12 C7 C8 . . 120.31(13) no
C12 C7 P1 . . 121.84(11) no
C8 C7 P1 . . 117.85(11) no
C9 C8 C7 . . 119.61(14) no
C8 C9 C10 . . 119.88(15) no
C11 C10 C9 . . 120.46(14) no
C12 C11 C10 . . 120.14(14) no
C11 C12 C7 . . 119.56(14) no
C14 C13 C18 . . 120.29(14) no
C14 C13 P1 . . 117.75(11) no
C18 C13 P1 . . 121.93(12) no
C15 C14 C13 . . 119.82(16) no
C14 C15 C16 . . 119.97(17) no
C17 C16 C15 . . 120.69(16) no
C16 C17 C18 . . 120.08(16) no
C17 C18 C13 . . 119.10(15) no
C20 C19 C24 . . 120.05(13) no
C20 C19 P1 . . 122.39(11) no
C24 C19 P1 . . 117.56(10) no
C21 C20 C19 . . 119.72(14) no
C22 C21 C20 . . 120.28(14) no
C21 C22 C23 . . 120.20(14) no
C24 C23 C22 . . 120.02(15) no
C23 C24 C19 . . 119.70(14) no

loop_
_geom_bond_atom_site_label_1
_geom_bond_atom_site_label_2
_geom_bond_site_symmetry_2
_geom_bond_distance
_geom_bond_publ_flag
Cl1 O1 2_665 1.4224(15) no
Cl1 O1 4_655 1.4224(15) no
Cl1 O1 3_565 1.4224(15) no
Cl1 O1 . 1.4224(15) yes
Cl2 O2 7 1.4346(14) no
Cl2 O2 2_655 1.4347(14) no
Cl2 O2 8_545 1.4347(14) no
Cl2 O2 . 1.4347(14) yes
Cl3 O3 3_566 1.4127(16) no
Cl3 O3 2_665 1.4128(16) no
Cl3 O3 . 1.4128(17) yes
Cl3 O3 4_656 1.4128(16) no
Cl4 O41 8_645 1.303(4) no
Cl4 O41 7_565 1.303(4) no
Cl4 O41 . 1.303(4) yes
Cl4 O41 2_765 1.303(4) no
Cl4 O42 8_645 1.463(4) no
Cl4 O42 7_565 1.463(4) no
Cl4 O42 2_765 1.463(4) no
Cl4 O42 . 1.463(4) yes
P1 C7 . 1.7940(14) yes
P1 C19 . 1.7940(14) yes
P1 C1 . 1.7952(15) yes
P1 C13 . 1.7966(15) yes
C1 C6 . 1.400(2) no
C1 C2 . 1.405(2) no
C2 C3 . 1.389(2) no
C3 C4 . 1.389(2) no
C4 C5 . 1.395(2) no
C5 C6 . 1.383(2) no
C7 C12 . 1.3920(19) no
C7 C8 . 1.405(2) no
C8 C9 . 1.384(2) no
C9 C10 . 1.392(2) no
C10 C11 . 1.389(2) no
C11 C12 . 1.388(2) no
C13 C14 . 1.397(2) no
C13 C18 . 1.399(2) no
C14 C15 . 1.384(2) no
C15 C16 . 1.386(3) no
C16 C17 . 1.383(3) no
C17 C18 . 1.398(2) no
C19 C20 . 1.3944(19) no
C19 C24 . 1.4041(19) no
C20 C21 . 1.389(2) no
C21 C22 . 1.388(2) no
C22 C23 . 1.394(2) no
C23 C24 . 1.387(2) no
